data_7207496
loop_
_publ_author_name
'Lee, Raeeun'
'Igashira-Kamiyama, Asako'
'Motoyoshi, Hiroki'
'Konno, Takumi'

_publ_section_title
;
 Aggregation of chiral hexanuclear complex-cations into cationic
 metallosupramolecules with concomitant aggregation of inorganic
 counter-anions into anionic clusters
;
_journal_issue 6
_journal_name_full CrystEngComm
_journal_page_first 1936
_journal_paper_doi 10.1039/c2ce06539h
_journal_volume 14
_journal_year 2012
_chemical_absolute_configuration rm
_chemical_formula_sum 'C72 H106 Au4 Cl2 Co2 N4 O19 P4 S4'
_chemical_formula_weight 2560.35
_chemical_name_systematic
;
?
;
_space_group_IT_number 196
_symmetry_cell_setting cubic
_symmetry_space_group_name_Hall 'F 2 2 3'
_symmetry_space_group_name_H-M 'F 2 3'
_atom_sites_solution_hydrogens geom
_atom_sites_solution_primary direct
_atom_sites_solution_secondary difmap
_audit_creation_method SHELXL-97
_cell_angle_alpha 90.00
_cell_angle_beta 90.00
_cell_angle_gamma 90.00
_cell_formula_units_Z 24
_cell_length_a 38.0216(6)
_cell_length_b 38.0216(6)
_cell_length_c 38.0216(6)
_cell_measurement_reflns_used 98673
_cell_measurement_temperature 200(2)
_cell_measurement_theta_max 27.4
_cell_measurement_theta_min 3.0
_cell_volume 54965.6(15)
_computing_cell_refinement PROCESS-AUTO
_computing_data_collection PROCESS-AUTO
_computing_data_reduction CrystalStructure
_computing_molecular_graphics 'Yadokari-XG 2009 (Wakita Nemoto et al., 2009)'
_computing_publication_material 'Yadokari-XG 2009 (Wakita,Nemoto et al., 2009)'
_computing_structure_refinement 'SHELXL-97 (Sheldrick, 1997)'
_computing_structure_solution 'SHELXS-97 (Sheldrick, 1990)'
_diffrn_ambient_temperature 200(2)
_diffrn_detector_area_resol_mean 10.00
_diffrn_measured_fraction_theta_full 0.998
_diffrn_measured_fraction_theta_max 0.998
_diffrn_measurement_device_type 'Rigaku RAXIS-RAPID'
_diffrn_measurement_method \w
_diffrn_radiation_monochromator graphite
_diffrn_radiation_source 'fine-focus sealed tube'
_diffrn_radiation_type MoK\a
_diffrn_radiation_wavelength 0.71075
_diffrn_reflns_av_R_equivalents 0.1128
_diffrn_reflns_av_sigmaI/netI 0.0550
_diffrn_reflns_limit_h_max 44
_diffrn_reflns_limit_h_min -49
_diffrn_reflns_limit_k_max 47
_diffrn_reflns_limit_k_min -49
_diffrn_reflns_limit_l_max 49
_diffrn_reflns_limit_l_min -49
_diffrn_reflns_number 134160
_diffrn_reflns_theta_full 27.45
_diffrn_reflns_theta_max 27.45
_diffrn_reflns_theta_min 3.03
_exptl_absorpt_coefficient_mu 7.018
_exptl_absorpt_correction_T_max 0.5404
_exptl_absorpt_correction_T_min 0.4864
_exptl_absorpt_correction_type multi-scan
_exptl_absorpt_process_details
;
Higashi, T. (1995). Program for Absorption Correction.
Rigaku Corporation, Tokyo, Japan.
;
_exptl_crystal_colour purple
_exptl_crystal_density_diffrn 1.856
_exptl_crystal_density_method 'not measured'
_exptl_crystal_description block
_exptl_crystal_F_000 29904
_exptl_crystal_size_max 0.12
_exptl_crystal_size_mid 0.10
_exptl_crystal_size_min 0.10
_refine_diff_density_max 0.898
_refine_diff_density_min -1.721
_refine_diff_density_rms 0.154
_refine_ls_abs_structure_details 'Flack H D (1983), Acta Cryst. A39, 876-881'
_refine_ls_abs_structure_Flack 0.044(7)
_refine_ls_extinction_method none
_refine_ls_goodness_of_fit_ref 0.991
_refine_ls_hydrogen_treatment constr
_refine_ls_matrix_type full
_refine_ls_number_parameters 508
_refine_ls_number_reflns 10478
_refine_ls_number_restraints 72
_refine_ls_restrained_S_all 0.989
_refine_ls_R_factor_all 0.0536
_refine_ls_R_factor_gt 0.0468
_refine_ls_shift/su_max 0.002
_refine_ls_shift/su_mean 0.000
_refine_ls_structure_factor_coef Fsqd
_refine_ls_weighting_details 'calc w=1/[\s^2^(Fo^2^)+(0.1000P)^2^+0.0000P] where P=(Fo^2^+2Fc^2^)/3'
_refine_ls_weighting_scheme calc
_refine_ls_wR_factor_gt 0.1338
_refine_ls_wR_factor_ref 0.1392
_reflns_number_gt 9339
_reflns_number_total 10478
_reflns_threshold_expression >2sigma(I)
_cod_data_source_file c2ce06539h.txt
_cod_data_source_block '[2]Cl2'
_cod_depositor_comments
;
The following automatic conversions were performed:

'_symmetry_cell_setting' value 'Cubic' changed to 'cubic' according
to /home/saulius/struct/CIF-dictionaries/cif_core.dic dictionary
named 'cif_core.dic' version 2.4.1 from 2010-06-29.

Automatic conversion script
Id: cif_fix_values 1715 2011-07-08 13:25:40Z adriana 
;
_cod_original_sg_symbol_H-M F23
_cod_database_code 7207496

loop_
_symmetry_equiv_pos_as_xyz
'x, y, z'
'-x, -y, z'
'x, -y, -z'
'-x, y, -z'
'z, x, y'
'y, z, x'
'-z, -x, y'
'-y, z, -x'
'z, -x, -y'
'-y, -z, x'
'-z, x, -y'
'y, -z, -x'
'x, y+1/2, z+1/2'
'-x, -y+1/2, z+1/2'
'x, -y+1/2, -z+1/2'
'-x, y+1/2, -z+1/2'
'z, x+1/2, y+1/2'
'y, z+1/2, x+1/2'
'-z, -x+1/2, y+1/2'
'-y, z+1/2, -x+1/2'
'z, -x+1/2, -y+1/2'
'-y, -z+1/2, x+1/2'
'-z, x+1/2, -y+1/2'
'y, -z+1/2, -x+1/2'
'x+1/2, y, z+1/2'
'-x+1/2, -y, z+1/2'
'x+1/2, -y, -z+1/2'
'-x+1/2, y, -z+1/2'
'z+1/2, x, y+1/2'
'y+1/2, z, x+1/2'
'-z+1/2, -x, y+1/2'
'-y+1/2, z, -x+1/2'
'z+1/2, -x, -y+1/2'
'-y+1/2, -z, x+1/2'
'-z+1/2, x, -y+1/2'
'y+1/2, -z, -x+1/2'
'x+1/2, y+1/2, z'
'-x+1/2, -y+1/2, z'
'x+1/2, -y+1/2, -z'
'-x+1/2, y+1/2, -z'
'z+1/2, x+1/2, y'
'y+1/2, z+1/2, x'
'-z+1/2, -x+1/2, y'
'-y+1/2, z+1/2, -x'
'z+1/2, -x+1/2, -y'
'-y+1/2, -z+1/2, x'
'-z+1/2, x+1/2, -y'
'y+1/2, -z+1/2, -x'

loop_
_atom_site_label
_atom_site_type_symbol
_atom_site_fract_x
_atom_site_fract_y
_atom_site_fract_z
_atom_site_U_iso_or_equiv
_atom_site_adp_type
_atom_site_occupancy
_atom_site_symmetry_multiplicity
_atom_site_calc_flag
_atom_site_refinement_flags
_atom_site_disorder_assembly
_atom_site_disorder_group
Au1 Au 0.521455(10) 0.179349(10) 0.219026(10) 0.03902(11) Uani 1 1 d . . .
Au2 Au 0.484558(9) 0.252339(10) 0.170306(9) 0.03278(10) Uani 1 1 d . . .
Co1 Co 0.50679(3) 0.17460(3) 0.12464(3) 0.0304(3) Uani 1 1 d . . .
S1 S 0.47943(6) 0.16436(6) 0.17725(7) 0.0376(5) Uani 1 1 d . . .
S2 S 0.53128(6) 0.22708(6) 0.14040(6) 0.0298(4) Uani 1 1 d . . .
N1 N 0.4912(3) 0.1272(2) 0.1119(2) 0.044(2) Uani 1 1 d . . .
H1 H 0.4671 0.1263 0.1095 0.053 Uiso 1 1 calc R . .
H2 H 0.5015 0.1198 0.0914 0.053 Uiso 1 1 calc R . .
N2 N 0.52609(19) 0.18478(19) 0.07769(19) 0.0295(15) Uani 1 1 d . . .
H3 H 0.5503 0.1847 0.0778 0.035 Uiso 1 1 calc R . .
H4 H 0.5180 0.1691 0.0611 0.035 Uiso 1 1 calc R . .
O1 O 0.54812(17) 0.15031(19) 0.1407(2) 0.0405(16) Uani 1 1 d . . .
O2 O 0.5641(2) 0.0980(2) 0.1602(3) 0.074(3) Uani 1 1 d . . .
O3 O 0.46602(16) 0.19779(18) 0.10666(18) 0.0360(15) Uani 1 1 d . . .
O4 O 0.45071(18) 0.23858(18) 0.0678(2) 0.0435(16) Uani 1 1 d . . .
C1 C 0.4799(3) 0.1155(3) 0.1744(3) 0.047(3) Uani 1 1 d . . .
C2 C 0.5031(3) 0.1058(3) 0.1423(4) 0.052(3) Uani 1 1 d . . .
H5 H 0.5019 0.0801 0.1370 0.062 Uiso 1 1 calc R . .
C3 C 0.5414(3) 0.1178(3) 0.1490(3) 0.047(3) Uani 1 1 d . . .
C4 C 0.4431(3) 0.1030(3) 0.1692(3) 0.051(3) Uani 1 1 d . . .
H6 H 0.4363 0.1066 0.1446 0.062 Uiso 1 1 calc R . .
H7 H 0.4273 0.1162 0.1846 0.062 Uiso 1 1 calc R . .
H8 H 0.4418 0.0779 0.1749 0.062 Uiso 1 1 calc R . .
C5 C 0.4935(3) 0.0984(3) 0.2088(3) 0.051(3) Uani 1 1 d . . .
H9 H 0.4778 0.1046 0.2283 0.06(4) Uiso 1 1 calc R . .
H10 H 0.5172 0.1071 0.2139 0.10(6) Uiso 1 1 calc R . .
H11 H 0.4941 0.0728 0.2060 0.02(2) Uiso 1 1 calc R . .
C6 C 0.5322(2) 0.2468(3) 0.0957(2) 0.0334(18) Uani 1 1 d . . .
C7 C 0.5119(2) 0.2206(2) 0.0717(2) 0.0303(18) Uani 1 1 d . . .
H12 H 0.5150 0.2274 0.0464 0.036 Uiso 1 1 calc R . .
C8 C 0.4739(2) 0.2195(3) 0.0807(2) 0.0330(19) Uani 1 1 d . . .
C9 C 0.5146(3) 0.2836(2) 0.0947(3) 0.040(2) Uani 1 1 d . . .
H13 H 0.5234 0.2979 0.1142 0.048 Uiso 1 1 calc R . .
H14 H 0.4891 0.2810 0.0968 0.048 Uiso 1 1 calc R . .
H15 H 0.5202 0.2952 0.0723 0.048 Uiso 1 1 calc R . .
C10 C 0.5701(2) 0.2511(3) 0.0842(3) 0.040(2) Uani 1 1 d . . .
H16 H 0.5820 0.2282 0.0850 0.048 Uiso 1 1 calc R . .
H17 H 0.5821 0.2675 0.1001 0.048 Uiso 1 1 calc R . .
H18 H 0.5708 0.2603 0.0602 0.048 Uiso 1 1 calc R . .
P1 P 0.56388(7) 0.19245(7) 0.25899(7) 0.0390(6) Uani 1 1 d . . .
C11 C 0.5672(3) 0.2397(3) 0.2671(3) 0.043(2) Uani 1 1 d . . .
H19 H 0.5471 0.2473 0.2819 0.051 Uiso 1 1 calc R . .
H20 H 0.5891 0.2447 0.2802 0.051 Uiso 1 1 calc R . .
C12 C 0.6074(3) 0.1782(3) 0.2454(3) 0.048(3) Uani 1 1 d U . .
C13 C 0.6384(4) 0.1947(6) 0.2584(3) 0.087(5) Uani 1 1 d U . .
H21 H 0.6381 0.2152 0.2726 0.104 Uiso 1 1 calc R . .
C14 C 0.6706(3) 0.1772(5) 0.2477(4) 0.083(5) Uani 1 1 d U . .
H22 H 0.6922 0.1853 0.2572 0.099 Uiso 1 1 calc R . .
C15 C 0.6712(4) 0.1512(5) 0.2259(3) 0.076(4) Uani 1 1 d U . .
H23 H 0.6931 0.1404 0.2205 0.091 Uiso 1 1 calc R . .
C16 C 0.6405(4) 0.1384(3) 0.2101(4) 0.069(4) Uani 1 1 d U . .
H24 H 0.6423 0.1191 0.1943 0.083 Uiso 1 1 calc R . .
C17 C 0.6072(4) 0.1527(3) 0.2165(4) 0.063(3) Uani 1 1 d U . .
H25 H 0.5868 0.1467 0.2035 0.076 Uiso 1 1 calc R . .
C18 C 0.5591(3) 0.1715(3) 0.3018(3) 0.047(3) Uani 1 1 d U . .
C19 C 0.5816(4) 0.1821(4) 0.3299(3) 0.056(3) Uani 1 1 d U . .
H26 H 0.5962 0.2023 0.3282 0.067 Uiso 1 1 calc R . .
C20 C 0.5811(4) 0.1603(4) 0.3613(3) 0.061(3) Uani 1 1 d U . .
H27 H 0.5977 0.1642 0.3795 0.073 Uiso 1 1 calc R . .
C21 C 0.5564(5) 0.1339(5) 0.3646(4) 0.089(6) Uani 1 1 d U . .
H28 H 0.5545 0.1212 0.3860 0.107 Uiso 1 1 calc R . .
C22 C 0.5340(7) 0.1257(5) 0.3364(6) 0.116(7) Uani 1 1 d U . .
H29 H 0.5172 0.1074 0.3389 0.139 Uiso 1 1 calc R . .
C23 C 0.5361(5) 0.1435(4) 0.3057(5) 0.082(5) Uani 1 1 d U . .
H30 H 0.5216 0.1367 0.2866 0.098 Uiso 1 1 calc R . .
P2 P 0.43783(7) 0.27629(7) 0.19792(6) 0.0332(5) Uani 1 1 d . . .
C24 C 0.4365(3) 0.2690(2) 0.2449(3) 0.042(2) Uani 1 1 d . . .
H31 H 0.4572 0.2806 0.2557 0.050 Uiso 1 1 calc R . .
H32 H 0.4151 0.2803 0.2545 0.050 Uiso 1 1 calc R . .
C25 C 0.3970(3) 0.2571(2) 0.1829(2) 0.035(2) Uani 1 1 d . . .
C26 C 0.3972(3) 0.2324(3) 0.1569(3) 0.053(3) Uani 1 1 d . . .
H33 H 0.4187 0.2251 0.1464 0.064 Uiso 1 1 calc R . .
C27 C 0.3647(3) 0.2177(4) 0.1458(4) 0.056(3) Uani 1 1 d . . .
H34 H 0.3650 0.1993 0.1289 0.067 Uiso 1 1 calc R . .
C28 C 0.3339(3) 0.2289(4) 0.1581(3) 0.056(3) Uani 1 1 d . . .
H35 H 0.3123 0.2204 0.1488 0.068 Uiso 1 1 calc R . .
C29 C 0.3343(3) 0.2537(3) 0.1854(3) 0.050(3) Uani 1 1 d . . .
H36 H 0.3128 0.2602 0.1963 0.060 Uiso 1 1 calc R . .
C30 C 0.3642(3) 0.2683(3) 0.1964(3) 0.043(2) Uani 1 1 d . . .
H37 H 0.3635 0.2865 0.2135 0.052 Uiso 1 1 calc R . .
C31 C 0.4345(3) 0.3222(3) 0.1921(3) 0.049(3) Uani 1 1 d . . .
C32 C 0.4404(6) 0.3357(4) 0.1580(4) 0.101(7) Uani 1 1 d . . .
H38 H 0.4469 0.3203 0.1395 0.121 Uiso 1 1 calc R . .
C33 C 0.4365(6) 0.3714(4) 0.1516(5) 0.097(6) Uani 1 1 d . . .
H39 H 0.4382 0.3796 0.1280 0.116 Uiso 1 1 calc R . .
C34 C 0.4303(4) 0.3954(3) 0.1784(5) 0.074(4) Uani 1 1 d . . .
H40 H 0.4288 0.4198 0.1736 0.088 Uiso 1 1 calc R . .
C35 C 0.4264(4) 0.3831(3) 0.2112(4) 0.071(4) Uani 1 1 d . . .
H41 H 0.4215 0.3990 0.2298 0.085 Uiso 1 1 calc R . .
C36 C 0.4294(5) 0.3465(3) 0.2188(3) 0.074(5) Uani 1 1 d . . .
H42 H 0.4279 0.3387 0.2424 0.089 Uiso 1 1 calc R . .
Cl1 Cl 0.7500 0.2500 0.2500 0.172(10) Uani 1 12 d S . .
Cl2 Cl 0.2500 0.2500 0.2500 0.0493(19) Uani 1 12 d S . .
Cl3 Cl 0.42347(16) 0.07653(16) 0.07653(16) 0.101(3) Uani 1 3 d S . .
Cl4 Cl 0.5000 0.15814(17) 0.0000 0.0826(16) Uani 1 2 d S . .
O5 O 0.5327(8) 0.0327(8) 0.0327(8) 0.106(14) Uiso 0.50 3 d SP . .
O6 O 0.5333(7) 0.1002(6) 0.0567(6) 0.206(11) Uani 1 1 d . . .
O7 O 0.5939(10) 0.0939(10) 0.0939(10) 0.15(2) Uiso 0.50 3 d SP A 1
O8 O 0.6181(6) 0.1181(6) 0.1181(6) 0.084(11) Uiso 0.50 3 d SP B 2
O10 O 0.5518(11) 0.4507(11) 0.1046(11) 0.147(13) Uiso 0.50 1 d P C 2
O9 O 0.5254(15) 0.4387(16) 0.0890(16) 0.22(2) Uiso 0.50 1 d P D 1
O14 O 0.4332(14) 0.4662(14) 0.0949(15) 0.199(19) Uiso 0.50 1 d P E 2
O11 O 0.5022(8) 0.4575(7) 0.1501(7) 0.088(7) Uiso 0.50 1 d P F 1
O12 O 0.4818(9) 0.4616(9) 0.1457(9) 0.115(10) Uiso 0.50 1 d P G 2
O15 O 0.4955(2) 0.4642(3) 0.2220(3) 0.069(2) Uani 1 1 d . . .
O13 O 0.4343(12) 0.4763(13) 0.1302(13) 0.177(16) Uiso 0.50 1 d P H 1

loop_
_atom_site_aniso_label
_atom_site_aniso_U_11
_atom_site_aniso_U_22
_atom_site_aniso_U_33
_atom_site_aniso_U_23
_atom_site_aniso_U_13
_atom_site_aniso_U_12
Au1 0.0392(2) 0.0379(2) 0.0399(2) 0.00472(15) 0.00693(16) 0.00401(16)
Au2 0.03254(18) 0.03358(18) 0.03222(18) -0.00329(14) 0.00311(13) 0.00180(15)
Co1 0.0261(6) 0.0298(6) 0.0352(6) 0.0007(5) 0.0031(5) 0.0023(5)
S1 0.0338(11) 0.0356(12) 0.0434(13) 0.0072(10) 0.0089(10) 0.0039(9)
S2 0.0262(10) 0.0329(11) 0.0304(11) 0.0003(8) -0.0009(8) 0.0046(8)
N1 0.058(6) 0.029(4) 0.045(5) 0.000(4) 0.004(4) -0.002(4)
N2 0.026(4) 0.030(4) 0.032(4) -0.008(3) -0.001(3) -0.003(3)
O1 0.026(3) 0.042(4) 0.053(4) 0.011(3) 0.001(3) 0.009(3)
O2 0.040(4) 0.044(5) 0.137(10) 0.042(5) 0.016(5) 0.020(4)
O3 0.027(3) 0.043(4) 0.038(4) -0.009(3) -0.001(3) -0.007(3)
O4 0.033(3) 0.038(4) 0.060(5) 0.004(3) -0.008(3) 0.010(3)
C1 0.027(5) 0.044(6) 0.070(7) 0.013(5) 0.006(5) -0.002(4)
C2 0.053(6) 0.029(5) 0.074(8) 0.008(5) 0.007(6) -0.008(5)
C3 0.047(6) 0.030(5) 0.064(7) 0.018(5) 0.019(5) 0.011(4)
C4 0.028(5) 0.067(7) 0.059(7) -0.001(6) 0.011(5) -0.020(5)
C5 0.048(6) 0.041(6) 0.065(7) 0.013(5) -0.005(6) -0.002(5)
C6 0.032(4) 0.033(5) 0.035(4) -0.007(4) 0.006(3) 0.002(4)
C7 0.026(4) 0.034(4) 0.031(4) -0.003(4) -0.006(3) 0.006(3)
C8 0.030(4) 0.037(5) 0.032(4) -0.009(4) -0.005(4) -0.001(4)
C9 0.042(5) 0.033(5) 0.045(5) -0.001(4) -0.013(4) 0.002(4)
C10 0.034(5) 0.047(5) 0.040(5) -0.003(5) 0.014(4) 0.002(4)
P1 0.0355(13) 0.0415(13) 0.0400(14) 0.0063(10) 0.0055(10) 0.0077(10)
C11 0.036(5) 0.041(6) 0.051(6) 0.009(4) -0.011(4) -0.002(4)
C12 0.036(5) 0.070(7) 0.037(5) 0.011(5) 0.004(4) 0.016(5)
C13 0.047(7) 0.176(16) 0.037(6) -0.015(8) -0.010(5) 0.033(9)
C14 0.030(5) 0.157(15) 0.062(8) 0.014(10) 0.000(6) 0.029(7)
C15 0.076(9) 0.111(12) 0.040(7) 0.011(7) 0.007(6) 0.037(9)
C16 0.092(10) 0.038(6) 0.077(9) -0.002(6) 0.032(8) 0.009(6)
C17 0.073(8) 0.029(5) 0.088(9) 0.006(6) 0.028(7) 0.007(5)
C18 0.039(5) 0.050(6) 0.053(6) 0.024(5) 0.025(5) 0.021(5)
C19 0.072(8) 0.060(7) 0.035(5) 0.000(5) -0.004(5) 0.012(6)
C20 0.069(8) 0.064(8) 0.049(7) 0.007(6) 0.013(6) 0.034(7)
C21 0.121(14) 0.087(11) 0.060(9) 0.042(8) 0.034(9) 0.052(10)
C22 0.140(16) 0.094(12) 0.113(15) 0.049(11) 0.049(13) -0.033(12)
C23 0.084(10) 0.080(10) 0.082(10) 0.036(8) 0.020(8) -0.003(8)
P2 0.0371(12) 0.0344(12) 0.0280(11) -0.0059(9) 0.0034(9) 0.0017(10)
C24 0.050(6) 0.031(5) 0.044(6) -0.004(4) 0.004(5) 0.010(4)
C25 0.047(5) 0.034(5) 0.025(4) -0.001(4) -0.001(4) -0.001(4)
C26 0.056(7) 0.060(7) 0.044(6) -0.002(5) 0.014(5) -0.004(6)
C27 0.037(6) 0.062(7) 0.068(8) -0.027(6) 0.008(5) -0.013(5)
C28 0.033(5) 0.072(8) 0.064(8) 0.015(6) -0.003(5) 0.002(5)
C29 0.050(6) 0.051(6) 0.049(6) -0.008(5) -0.008(5) 0.019(5)
C30 0.037(5) 0.043(6) 0.050(6) -0.008(5) -0.018(5) 0.010(4)
C31 0.050(6) 0.037(6) 0.060(7) -0.001(5) 0.006(5) -0.002(5)
C32 0.20(2) 0.051(8) 0.047(8) 0.003(6) 0.021(11) 0.032(11)
C33 0.148(18) 0.056(9) 0.087(12) 0.023(8) -0.009(12) 0.021(10)
C34 0.075(9) 0.031(6) 0.115(13) 0.010(7) 0.010(9) 0.015(6)
C35 0.099(11) 0.030(6) 0.084(10) -0.029(6) -0.028(8) 0.007(6)
C36 0.157(15) 0.025(5) 0.040(6) -0.004(5) -0.016(8) 0.003(7)
Cl1 0.172(10) 0.172(10) 0.172(10) 0.000 0.000 0.000
Cl2 0.0493(19) 0.0493(19) 0.0493(19) 0.000 0.000 0.000
Cl3 0.101(3) 0.101(3) 0.101(3) 0.017(3) -0.017(3) -0.017(3)
Cl4 0.103(4) 0.090(4) 0.055(3) 0.000 -0.026(3) 0.000
O6 0.22(2) 0.180(19) 0.22(2) -0.062(17) 0.142(19) 0.028(18)
O15 0.053(5) 0.083(7) 0.070(6) 0.006(5) -0.007(5) -0.001(5)

loop_
_atom_type_symbol
_atom_type_description
_atom_type_scat_dispersion_real
_atom_type_scat_dispersion_imag
_atom_type_scat_source
Co Co 0.3494 0.9721 'International Tables Vol C Tables 4.2.6.8 and 6.1.1.4'
Au Au -2.0133 8.8022 'International Tables Vol C Tables 4.2.6.8 and 6.1.1.4'
C C 0.0033 0.0016 'International Tables Vol C Tables 4.2.6.8 and 6.1.1.4'
H H 0.0000 0.0000 'International Tables Vol C Tables 4.2.6.8 and 6.1.1.4'
N N 0.0061 0.0033 'International Tables Vol C Tables 4.2.6.8 and 6.1.1.4'
O O 0.0106 0.0060 'International Tables Vol C Tables 4.2.6.8 and 6.1.1.4'
S S 0.1246 0.1234 'International Tables Vol C Tables 4.2.6.8 and 6.1.1.4'
P P 0.1023 0.0942 'International Tables Vol C Tables 4.2.6.8 and 6.1.1.4'
Cl Cl 0.1484 0.1585 'International Tables Vol C Tables 4.2.6.8 and 6.1.1.4'

loop_
_geom_angle_atom_site_label_1
_geom_angle_atom_site_label_2
_geom_angle_atom_site_label_3
_geom_angle
_geom_angle_site_symmetry_1
P1 Au1 S1 177.86(9) .
P2 Au2 S2 178.02(9) .
O3 Co1 O1 177.4(3) .
O3 Co1 N1 95.2(3) .
O1 Co1 N1 83.4(4) .
O3 Co1 N2 83.5(3) .
O1 Co1 N2 94.5(3) .
N1 Co1 N2 94.0(3) .
O3 Co1 S2 91.2(2) .
O1 Co1 S2 90.2(2) .
N1 Co1 S2 173.4(3) .
N2 Co1 S2 85.1(2) .
O3 Co1 S1 91.3(2) .
O1 Co1 S1 90.7(2) .
N1 Co1 S1 85.5(3) .
N2 Co1 S1 174.7(2) .
S2 Co1 S1 96.02(10) .
C1 S1 Co1 96.6(4) .
C1 S1 Au1 106.1(4) .
Co1 S1 Au1 104.07(10) .
C6 S2 Co1 96.9(3) .
C6 S2 Au2 107.3(3) .
Co1 S2 Au2 100.27(9) .
C2 N1 Co1 102.6(7) .
C7 N2 Co1 100.7(5) .
C3 O1 Co1 111.9(7) .
C8 O3 Co1 111.8(6) .
C4 C1 C5 106.9(9) .
C4 C1 C2 110.6(10) .
C5 C1 C2 112.0(9) .
C4 C1 S1 108.6(8) .
C5 C1 S1 111.9(8) .
C2 C1 S1 106.7(7) .
N1 C2 C3 104.8(9) .
N1 C2 C1 108.0(9) .
C3 C2 C1 109.7(10) .
O2 C3 O1 122.1(11) .
O2 C3 C2 122.8(10) .
O1 C3 C2 115.1(9) .
C10 C6 C9 107.8(8) .
C10 C6 C7 111.8(7) .
C9 C6 C7 110.3(7) .
C10 C6 S2 109.1(7) .
C9 C6 S2 112.3(6) .
C7 C6 S2 105.7(6) .
N2 C7 C8 106.9(8) .
N2 C7 C6 108.4(7) .
C8 C7 C6 111.4(7) .
O4 C8 O3 119.9(9) .
O4 C8 C7 125.6(9) .
O3 C8 C7 114.3(8) .
C12 P1 C18 102.4(5) .
C12 P1 C11 106.2(5) .
C18 P1 C11 106.6(6) .
C12 P1 Au1 113.0(4) .
C18 P1 Au1 115.5(4) .
C11 P1 Au1 112.2(3) .
C11 C11 P1 111.2(11) 15
C13 C12 C17 123.6(11) .
C13 C12 P1 121.6(10) .
C17 C12 P1 114.1(9) .
C12 C13 C14 113.6(16) .
C15 C14 C13 123.1(15) .
C14 C15 C16 121.8(13) .
C17 C16 C15 122.8(14) .
C16 C17 C12 112.7(14) .
C23 C18 C19 120.9(12) .
C23 C18 P1 119.8(11) .
C19 C18 P1 119.0(9) .
C18 C19 C20 116.4(13) .
C21 C20 C19 120.0(14) .
C20 C21 C22 120.2(13) .
C23 C22 C21 120.9(18) .
C22 C23 C18 121.0(19) .
C31 P2 C24 105.8(5) .
C31 P2 C25 107.3(5) .
C24 P2 C25 103.2(5) .
C31 P2 Au2 113.4(4) .
C24 P2 Au2 114.8(3) .
C25 P2 Au2 111.5(3) .
C24 C24 P2 113.9(10) 15
C26 C25 C30 118.5(10) .
C26 C25 P2 120.1(8) .
C30 C25 P2 121.4(7) .
C25 C26 C27 118.7(11) .
C28 C27 C26 122.4(12) .
C27 C28 C29 117.7(11) .
C30 C29 C28 121.5(11) .
C29 C30 C25 120.8(10) .
C36 C31 C32 116.8(11) .
C36 C31 P2 125.4(10) .
C32 C31 P2 117.5(9) .
C33 C32 C31 120.1(15) .
C32 C33 C34 122.0(16) .
C35 C34 C33 118.2(12) .
C34 C35 C36 121.2(12) .
C31 C36 C35 121.1(12) .

loop_
_geom_bond_atom_site_label_1
_geom_bond_atom_site_label_2
_geom_bond_distance
_geom_bond_site_symmetry_2
Au1 P1 2.271(3) .
Au1 S1 2.324(3) .
Au2 P2 2.256(2) .
Au2 S2 2.318(2) .
Co1 O3 1.910(7) .
Co1 O1 1.922(6) .
Co1 N1 1.959(8) .
Co1 N2 1.969(8) .
Co1 S2 2.282(3) .
Co1 S1 2.288(3) .
S1 C1 1.860(11) .
S2 C6 1.856(10) .
N1 C2 1.482(15) .
N2 C7 1.482(11) .
O1 C3 1.300(12) .
O2 C3 1.222(13) .
O3 C8 1.321(12) .
O4 C8 1.244(12) .
C1 C4 1.489(14) .
C1 C5 1.549(16) .
C1 C2 1.553(17) .
C2 C3 1.547(17) .
C6 C10 1.515(12) .
C6 C9 1.553(13) .
C6 C7 1.557(12) .
C7 C8 1.486(13) .
P1 C12 1.815(10) .
P1 C18 1.820(10) .
P1 C11 1.826(11) .
C11 C11 1.52(2) 15
C12 C13 1.43(2) .
C12 C17 1.464(19) .
C13 C14 1.449(19) .
C14 C15 1.29(2) .
C15 C16 1.40(2) .
C16 C17 1.398(19) .
C18 C23 1.38(2) .
C18 C19 1.429(18) .
C19 C20 1.453(17) .
C20 C21 1.38(2) .
C21 C22 1.40(3) .
C22 C23 1.35(2) .
P2 C31 1.765(11) .
P2 C24 1.807(11) .
P2 C25 1.809(10) .
C24 C24 1.499(19) 15
C25 C26 1.363(15) .
C25 C30 1.414(15) .
C26 C27 1.420(17) .
C27 C28 1.332(16) .
C28 C29 1.402(18) .
C29 C30 1.333(16) .
C31 C36 1.383(16) .
C31 C32 1.412(19) .
C32 C33 1.39(2) .
C33 C34 1.39(2) .
C34 C35 1.34(2) .
C35 C36 1.423(17) .

loop_
_geom_hbond_atom_site_label_D
_geom_hbond_atom_site_label_H
_geom_hbond_atom_site_label_A
_geom_hbond_distance_DH
_geom_hbond_distance_HA
_geom_hbond_distance_DA
_geom_hbond_angle_DHA
_geom_hbond_site_symmetry_A
N1 H1 Cl3 0.92 2.81 3.485(9) 131.2 .
N1 H2 O6 0.92 1.94 2.834(17) 164.5 .
N2 H3 O2 0.92 2.10 2.936(10) 149.8 30_554
N2 H4 Cl4 0.92 2.46 3.276(7) 148.2 .

loop_
_geom_torsion_atom_site_label_1
_geom_torsion_atom_site_label_2
_geom_torsion_atom_site_label_3
_geom_torsion_atom_site_label_4
_geom_torsion
_geom_torsion_site_symmetry_4
O3 Co1 S1 C1 116.6(4) .
O1 Co1 S1 C1 -61.8(4) .
N1 Co1 S1 C1 21.5(5) .
S2 Co1 S1 C1 -152.0(4) .
O3 Co1 S1 Au1 -134.9(2) .
O1 Co1 S1 Au1 46.8(2) .
N1 Co1 S1 Au1 130.0(3) .
S2 Co1 S1 Au1 -43.48(10) .
O3 Co1 S2 C6 -59.7(4) .
O1 Co1 S2 C6 118.1(4) .
N2 Co1 S2 C6 23.7(4) .
S1 Co1 S2 C6 -151.1(3) .
O3 Co1 S2 Au2 49.3(2) .
O1 Co1 S2 Au2 -132.9(2) .
N2 Co1 S2 Au2 132.7(2) .
S1 Co1 S2 Au2 -42.14(10) .
O3 Co1 N1 C2 -141.5(7) .
O1 Co1 N1 C2 40.6(7) .
N2 Co1 N1 C2 134.7(7) .
S1 Co1 N1 C2 -50.6(7) .
O3 Co1 N2 C7 39.5(5) .
O1 Co1 N2 C7 -142.1(5) .
N1 Co1 N2 C7 134.3(5) .
S2 Co1 N2 C7 -52.3(5) .
N1 Co1 O1 C3 -25.6(8) .
N2 Co1 O1 C3 -119.1(8) .
S2 Co1 O1 C3 155.8(7) .
S1 Co1 O1 C3 59.8(7) .
N1 Co1 O3 C8 -117.4(6) .
N2 Co1 O3 C8 -23.9(6) .
S2 Co1 O3 C8 61.0(6) .
S1 Co1 O3 C8 157.0(6) .
Co1 S1 C1 C4 -110.4(8) .
Au1 S1 C1 C4 142.9(8) .
Co1 S1 C1 C5 131.8(7) .
Au1 S1 C1 C5 25.0(8) .
Co1 S1 C1 C2 8.9(8) .
Au1 S1 C1 C2 -97.8(8) .
Co1 N1 C2 C3 -46.2(9) .
Co1 N1 C2 C1 70.6(9) .
C4 C1 C2 N1 68.6(11) .
C5 C1 C2 N1 -172.1(9) .
S1 C1 C2 N1 -49.3(10) .
C4 C1 C2 C3 -177.7(9) .
C5 C1 C2 C3 -58.5(11) .
S1 C1 C2 C3 64.3(10) .
Co1 O1 C3 O2 -179.0(11) .
Co1 O1 C3 C2 3.0(13) .
N1 C2 C3 O2 -147.7(12) .
C1 C2 C3 O2 96.6(14) .
N1 C2 C3 O1 30.2(14) .
C1 C2 C3 O1 -85.5(12) .
Co1 S2 C6 C10 -113.1(7) .
Au2 S2 C6 C10 143.9(6) .
Co1 S2 C6 C9 127.6(6) .
Au2 S2 C6 C9 24.5(7) .
Co1 S2 C6 C7 7.3(6) .
Au2 S2 C6 C7 -95.8(5) .
Co1 N2 C7 C8 -47.8(7) .
Co1 N2 C7 C6 72.5(7) .
C10 C6 C7 N2 68.8(10) .
C9 C6 C7 N2 -171.3(7) .
S2 C6 C7 N2 -49.8(8) .
C10 C6 C7 C8 -173.8(8) .
C9 C6 C7 C8 -53.9(10) .
S2 C6 C7 C8 67.7(8) .
Co1 O3 C8 O4 -174.7(7) .
Co1 O3 C8 C7 0.2(9) .
N2 C7 C8 O4 -151.8(9) .
C6 C7 C8 O4 89.9(11) .
N2 C7 C8 O3 33.6(10) .
C6 C7 C8 O3 -84.7(10) .
C12 P1 C11 C11 77.7(4) 15
C18 P1 C11 C11 -173.7(4) 15
Au1 P1 C11 C11 -46.3(3) 15
C18 P1 C12 C13 -80.0(12) .
C11 P1 C12 C13 31.7(12) .
Au1 P1 C12 C13 155.1(10) .
C18 P1 C12 C17 109.2(9) .
C11 P1 C12 C17 -139.1(9) .
Au1 P1 C12 C17 -15.7(10) .
C17 C12 C13 C14 -17(2) .
P1 C12 C13 C14 173.4(11) .
C12 C13 C14 C15 6(2) .
C13 C14 C15 C16 2(3) .
C14 C15 C16 C17 0(2) .
C15 C16 C17 C12 -9.5(19) .
C13 C12 C17 C16 18.2(18) .
P1 C12 C17 C16 -171.2(9) .
C12 P1 C18 C23 -108.6(11) .
C11 P1 C18 C23 140.1(11) .
Au1 P1 C18 C23 14.7(12) .
C12 P1 C18 C19 65.7(10) .
C11 P1 C18 C19 -45.7(10) .
Au1 P1 C18 C19 -171.1(8) .
C23 C18 C19 C20 5.0(17) .
P1 C18 C19 C20 -169.2(9) .
C18 C19 C20 C21 -8.4(18) .
C19 C20 C21 C22 6(2) .
C20 C21 C22 C23 0(3) .
C21 C22 C23 C18 -3(3) .
C19 C18 C23 C22 1(2) .
P1 C18 C23 C22 174.8(16) .
C31 P2 C24 C24 176.0(4) 15
C25 P2 C24 C24 63.4(4) 15
Au2 P2 C24 C24 -58.1(3) 15
C31 P2 C25 C26 122.5(9) .
C24 P2 C25 C26 -126.1(9) .
Au2 P2 C25 C26 -2.3(9) .
C31 P2 C25 C30 -54.8(10) .
C24 P2 C25 C30 56.7(9) .
Au2 P2 C25 C30 -179.6(7) .
C30 C25 C26 C27 -3.0(17) .
P2 C25 C26 C27 179.7(10) .
C25 C26 C27 C28 5(2) .
C26 C27 C28 C29 -6(2) .
C27 C28 C29 C30 6.5(19) .
C28 C29 C30 C25 -5.3(18) .
C26 C25 C30 C29 3.6(16) .
P2 C25 C30 C29 -179.1(9) .
C24 P2 C31 C36 -4.2(15) .
C25 P2 C31 C36 105.4(14) .
Au2 P2 C31 C36 -130.9(13) .
C24 P2 C31 C32 170.4(13) .
C25 P2 C31 C32 -80.0(14) .
Au2 P2 C31 C32 43.7(14) .
C36 C31 C32 C33 -8(3) .
P2 C31 C32 C33 177.0(16) .
C31 C32 C33 C34 6(3) .
C32 C33 C34 C35 -3(3) .
C33 C34 C35 C36 2(3) .
C32 C31 C36 C35 7(2) .
P2 C31 C36 C35 -178.7(12) .
C34 C35 C36 C31 -4(3) .
